data_7712453
loop_
_publ_author_name
'Kitase, Kosuke'
'Akahoshi, Daisuke'
'Kitazawa, Takafumi'

_publ_section_title
;
 Guest-triggered "Soma-Iwamoto-type" penetration complex
 {Fe(4-methoxypyrimidine)<sub>2</sub>[M(CN)<sub>2</sub>]<sub>2</sub>}&#xb7;Guest
 (M = Ag, Au).
;
_journal_issue 9
_journal_name_full 'Dalton transactions (Cambridge, England : 2003)'
_journal_page_first 2571
_journal_page_last 2579
_journal_paper_doi 10.1039/d2dt03716e
_journal_volume 52
_journal_year 2023
_chemical_formula_sum 'C14 H12 Au2 Fe N8 O2'
_chemical_formula_weight 774.10
_space_group_crystal_system monoclinic
_space_group_IT_number 14
_space_group_name_Hall '-P 2yn'
_space_group_name_H-M_alt 'P 1 21/n 1'
_atom_sites_solution_hydrogens geom
_audit_creation_method SHELXL-2017/1
_audit_update_record
;
2022-07-20 deposited with the CCDC.	2023-01-23 downloaded from the CCDC.
;
_cell_angle_alpha 90
_cell_angle_beta 111.4960(10)
_cell_angle_gamma 90
_cell_formula_units_Z 2
_cell_length_a 7.9892(5)
_cell_length_b 15.5225(9)
_cell_length_c 8.7466(5)
_cell_measurement_reflns_used 3094
_cell_measurement_temperature 296(2)
_cell_measurement_theta_max 30.94
_cell_measurement_theta_min 2.62
_cell_volume 1009.24(10)
_computing_cell_refinement 'Bruker SAINT'
_computing_data_collection 'Bruker APEX2'
_computing_data_reduction 'Bruker SAINT'
_computing_molecular_graphics 'Bruker SHELXTL'
_computing_publication_material 'Bruker SHELXTL'
_computing_structure_refinement 'SHELXL-2017/1 (Sheldrick, 2017)'
_computing_structure_solution 'SHELXT 2014/5 (Sheldrick, 2014)'
_diffrn_ambient_temperature 296(2)
_diffrn_detector_area_resol_mean 8.336
_diffrn_measured_fraction_theta_full 0.999
_diffrn_measured_fraction_theta_max 0.918
_diffrn_measurement_device_type 'Bruker APEX-II CCD'
_diffrn_measurement_method '\f and \w scans'
_diffrn_radiation_type MoK\a
_diffrn_radiation_wavelength 0.71073
_diffrn_reflns_av_R_equivalents 0.0252
_diffrn_reflns_av_unetI/netI 0.0310
_diffrn_reflns_Laue_measured_fraction_full 0.999
_diffrn_reflns_Laue_measured_fraction_max 0.918
_diffrn_reflns_limit_h_max 11
_diffrn_reflns_limit_h_min -8
_diffrn_reflns_limit_k_max 22
_diffrn_reflns_limit_k_min -19
_diffrn_reflns_limit_l_max 12
_diffrn_reflns_limit_l_min -11
_diffrn_reflns_number 7753
_diffrn_reflns_point_group_measured_fraction_full 0.999
_diffrn_reflns_point_group_measured_fraction_max 0.918
_diffrn_reflns_theta_full 25.000
_diffrn_reflns_theta_max 31.376
_diffrn_reflns_theta_min 2.624
_exptl_absorpt_coefficient_mu 15.235
_exptl_absorpt_correction_T_max 0.22
_exptl_absorpt_correction_T_min 0.15
_exptl_absorpt_correction_type multi-scan
_exptl_absorpt_process_details
;
SADABS-2016/2 - Bruker AXS area detector scaling and absorption correction
;
_exptl_crystal_colour colourless
_exptl_crystal_density_diffrn 2.547
_exptl_crystal_description block
_exptl_crystal_F_000 704
_exptl_crystal_size_max 0.407
_exptl_crystal_size_mid 0.210
_exptl_crystal_size_min 0.142
_refine_diff_density_max 0.925
_refine_diff_density_min -1.935
_refine_diff_density_rms 0.176
_refine_ls_extinction_method none
_refine_ls_goodness_of_fit_ref 1.063
_refine_ls_hydrogen_treatment constr
_refine_ls_matrix_type full
_refine_ls_number_parameters 125
_refine_ls_number_reflns 3051
_refine_ls_number_restraints 0
_refine_ls_restrained_S_all 1.063
_refine_ls_R_factor_all 0.0372
_refine_ls_R_factor_gt 0.0263
_refine_ls_shift/su_max 0.001
_refine_ls_shift/su_mean 0.000
_refine_ls_structure_factor_coef Fsqd
_refine_ls_weighting_details 'w=1/[\s^2^(Fo^2^)+(0.0285P)^2^] where P=(Fo^2^+2Fc^2^)/3'
_refine_ls_weighting_scheme calc
_refine_ls_wR_factor_gt 0.0586
_refine_ls_wR_factor_ref 0.0621
_reflns_Friedel_coverage 0.000
_reflns_number_gt 2446
_reflns_number_total 3051
_reflns_threshold_expression 'I > 2\s(I)'
_cod_data_source_file d2dt03716e2.cif
_cod_data_source_block test_0_APEX3_a
_cod_depositor_comments
;
The following automatic conversions were performed:

data item '_exptl_absorpt_correction_type' value 'Multi-Scan' was
changed to 'multi-scan' in accordance with the
/home/data/users/saulius/crontab/automatic-downloads/rss-feeds/RSC/lib/dictionaries/cif_core.dic
dictionary named 'cif_core.dic' version 2.4.2 last updated on
2011-04-26.

Automatic conversion script
Id: cif_fix_values 7556 2019-12-06 15:28:31Z antanas 
;
_cod_original_sg_symbol_H-M 'P 21/n'
_cod_database_code 7712453
_shelx_shelxl_version_number 2017/1
_shelx_space_group_comment
; 
The symmetry employed for this shelxl refinement is uniquely defined 
by the following loop, which should always be used as a source of 
symmetry information in preference to the above space-group names. 
They are only intended as comments. 
;
_shelx_estimated_absorpt_t_min 0.063
_shelx_estimated_absorpt_t_max 0.221

loop_
_space_group_symop_operation_xyz
'x, y, z'
'-x+1/2, y+1/2, -z+1/2'
'-x, -y, -z'
'x-1/2, -y-1/2, z-1/2'

loop_
_atom_site_label
_atom_site_type_symbol
_atom_site_fract_x
_atom_site_fract_y
_atom_site_fract_z
_atom_site_U_iso_or_equiv
_atom_site_adp_type
_atom_site_occupancy
_atom_site_site_symmetry_order
_atom_site_calc_flag
_atom_site_refinement_flags_posn
_atom_site_refinement_flags_adp
_atom_site_refinement_flags_occupancy
_atom_site_disorder_assembly
_atom_site_disorder_group
Au1 Au 0.26714(2) 0.22566(2) 0.31727(2) 0.04354(7) Uani 1 1 d . . . . .
C1 C 0.1818(6) 0.3277(2) 0.4033(5) 0.0421(9) Uani 1 1 d . . . . .
C2 C 0.1489(6) 0.6279(3) 0.2804(5) 0.0421(9) Uani 1 1 d . . . . .
C3 C 0.2659(6) 0.5855(3) 0.8251(5) 0.0475(10) Uani 1 1 d . . . . .
H3 H 0.158001 0.597547 0.838338 0.057 Uiso 1 1 calc R U . . .
C4 C 0.4174(6) 0.5148(3) 0.6905(5) 0.0495(11) Uani 1 1 d . . . . .
H4 H 0.419240 0.477082 0.608607 0.059 Uiso 1 1 calc R U . . .
C5 C 0.5750(6) 0.5485(3) 0.7910(6) 0.0492(11) Uani 1 1 d . . . . .
H5 H 0.683579 0.534871 0.780327 0.059 Uiso 1 1 calc R U . . .
C6 C 0.5657(5) 0.6055(3) 0.9130(5) 0.0408(9) Uani 1 1 d . . . . .
C7 C 0.7070(7) 0.7054(4) 1.1257(8) 0.0676(15) Uani 1 1 d . . . . .
H7A H 0.623906 0.749631 1.068088 0.101 Uiso 1 1 calc R U . . .
H7B H 0.823493 0.730298 1.181529 0.101 Uiso 1 1 calc R U . . .
H7C H 0.665739 0.678617 1.204472 0.101 Uiso 1 1 calc R U . . .
Fe2 Fe 0.000000 0.500000 0.500000 0.03128(16) Uani 1 2 d S . P . .
N1 N 0.1263(5) 0.3872(2) 0.4459(4) 0.0416(8) Uani 1 1 d . . . . .
N2 N 0.0973(5) 0.5751(2) 0.3426(4) 0.0420(8) Uani 1 1 d . . . . .
N3 N 0.2571(4) 0.5328(2) 0.7022(4) 0.0415(8) Uani 1 1 d . . . . .
N4 N 0.4122(5) 0.6228(2) 0.9306(4) 0.0450(8) Uani 1 1 d . . . . .
O1 O 0.7187(4) 0.6417(2) 1.0105(4) 0.0573(8) Uani 1 1 d . . . . .

loop_
_atom_site_aniso_label
_atom_site_aniso_U_11
_atom_site_aniso_U_22
_atom_site_aniso_U_33
_atom_site_aniso_U_23
_atom_site_aniso_U_13
_atom_site_aniso_U_12
Au1 0.05751(12) 0.02538(9) 0.06470(13) -0.00936(6) 0.04242(10) 0.00257(6)
C1 0.053(2) 0.0276(19) 0.059(3) -0.0079(17) 0.037(2) -0.0009(17)
C2 0.054(2) 0.0282(19) 0.060(2) 0.0074(17) 0.039(2) 0.0022(17)
C3 0.051(3) 0.050(3) 0.050(2) -0.001(2) 0.029(2) 0.009(2)
C4 0.061(3) 0.040(2) 0.061(3) -0.011(2) 0.038(2) 0.000(2)
C5 0.047(2) 0.044(2) 0.065(3) -0.002(2) 0.031(2) 0.006(2)
C6 0.047(2) 0.031(2) 0.045(2) 0.0067(17) 0.019(2) 0.0070(17)
C7 0.061(3) 0.065(3) 0.064(3) -0.023(3) 0.008(3) 0.010(2)
Fe2 0.0467(4) 0.0153(3) 0.0469(4) -0.0014(3) 0.0350(4) -0.0018(3)
N1 0.055(2) 0.0247(15) 0.059(2) -0.0031(14) 0.0377(18) 0.0023(14)
N2 0.054(2) 0.0307(17) 0.056(2) 0.0075(15) 0.0375(18) 0.0018(14)
N3 0.055(2) 0.0317(18) 0.0507(19) -0.0050(14) 0.0346(17) -0.0043(14)
N4 0.047(2) 0.047(2) 0.0441(19) -0.0042(16) 0.0195(17) 0.0062(16)
O1 0.0471(18) 0.056(2) 0.064(2) -0.0110(16) 0.0155(16) 0.0073(15)

loop_
_atom_type_symbol
_atom_type_description
_atom_type_scat_dispersion_real
_atom_type_scat_dispersion_imag
_atom_type_scat_source
C C 0.0033 0.0016 'International Tables Vol C Tables 4.2.6.8 and 6.1.1.4'
H H 0.0000 0.0000 'International Tables Vol C Tables 4.2.6.8 and 6.1.1.4'
Au Au -2.0133 8.8022 'International Tables Vol C Tables 4.2.6.8 and 6.1.1.4'
Fe Fe 0.3463 0.8444 'International Tables Vol C Tables 4.2.6.8 and 6.1.1.4'
N N 0.0061 0.0033 'International Tables Vol C Tables 4.2.6.8 and 6.1.1.4'
O O 0.0106 0.0060 'International Tables Vol C Tables 4.2.6.8 and 6.1.1.4'

loop_
_geom_angle_atom_site_label_1
_geom_angle_atom_site_label_2
_geom_angle_atom_site_label_3
_geom_angle
_geom_angle_site_symmetry_1
_geom_angle_site_symmetry_3
_geom_angle_publ_flag
C2 Au1 C1 176.59(17) 2_545 . ?
N1 C1 Au1 176.8(4) . . ?
N2 C2 Au1 175.6(4) . 2 ?
N4 C3 N3 127.0(4) . . ?
N4 C3 H3 116.5 . . ?
N3 C3 H3 116.5 . . ?
C5 C4 N3 123.7(4) . . ?
C5 C4 H4 118.1 . . ?
N3 C4 H4 118.1 . . ?
C4 C5 C6 116.1(4) . . ?
C4 C5 H5 121.9 . . ?
C6 C5 H5 121.9 . . ?
N4 C6 O1 121.0(4) . . ?
N4 C6 C5 121.7(4) . . ?
O1 C6 C5 117.3(4) . . ?
O1 C7 H7A 109.5 . . ?
O1 C7 H7B 109.5 . . ?
H7A C7 H7B 109.5 . . ?
O1 C7 H7C 109.5 . . ?
H7A C7 H7C 109.5 . . ?
H7B C7 H7C 109.5 . . ?
N2 Fe2 N2 180.0 3_566 . ?
N2 Fe2 N1 89.56(12) 3_566 3_566 ?
N2 Fe2 N1 90.44(12) . 3_566 ?
N2 Fe2 N1 90.44(12) 3_566 . ?
N2 Fe2 N1 89.56(13) . . ?
N1 Fe2 N1 180.0 3_566 . ?
N2 Fe2 N3 93.46(12) 3_566 . ?
N2 Fe2 N3 86.54(12) . . ?
N1 Fe2 N3 90.55(13) 3_566 . ?
N1 Fe2 N3 89.45(13) . . ?
N2 Fe2 N3 86.54(13) 3_566 3_566 ?
N2 Fe2 N3 93.46(12) . 3_566 ?
N1 Fe2 N3 89.45(13) 3_566 3_566 ?
N1 Fe2 N3 90.55(13) . 3_566 ?
N3 Fe2 N3 180.0 . 3_566 ?
C1 N1 Fe2 173.8(4) . . ?
C2 N2 Fe2 166.3(3) . . ?
C3 N3 C4 114.6(4) . . ?
C3 N3 Fe2 122.9(3) . . ?
C4 N3 Fe2 121.2(3) . . ?
C6 N4 C3 116.8(4) . . ?
C6 O1 C7 117.3(4) . . ?

loop_
_geom_bond_atom_site_label_1
_geom_bond_atom_site_label_2
_geom_bond_distance
_geom_bond_site_symmetry_2
_geom_bond_publ_flag
Au1 C2 1.976(4) 2_545 ?
Au1 C1 1.978(4) . ?
C1 N1 1.145(5) . ?
C2 N2 1.141(5) . ?
C3 N4 1.327(5) . ?
C3 N3 1.332(5) . ?
C3 H3 0.9300 . ?
C4 C5 1.349(6) . ?
C4 N3 1.351(5) . ?
C4 H4 0.9300 . ?
C5 C6 1.409(6) . ?
C5 H5 0.9300 . ?
C6 N4 1.318(5) . ?
C6 O1 1.332(5) . ?
C7 O1 1.438(6) . ?
C7 H7A 0.9600 . ?
C7 H7B 0.9600 . ?
C7 H7C 0.9600 . ?
Fe2 N2 2.155(3) 3_566 ?
Fe2 N2 2.155(3) . ?
Fe2 N1 2.158(3) 3_566 ?
Fe2 N1 2.158(3) . ?
Fe2 N3 2.223(3) . ?
Fe2 N3 2.223(3) 3_566 ?
